data_4348950
loop_
_publ_author_name
'Kanetomo, Takuya'
'Yoshii, Shunsuke'
'Nojiri, Hiroyuki'
'Ishida, Takayuki'

_publ_section_title
;
 Single-molecule magnet involving strong exchange coupling in terbium(iii)
 complex with 2,2&#x2032;-bipyridin-6-yl tert-butyl nitroxide
;
_journal_issue 9
_journal_name_full 'Inorganic Chemistry Frontiers'
_journal_page_first 860
_journal_paper_doi 10.1039/C5QI00098J
_journal_volume 2
_journal_year 2015
_chemical_formula_moiety 'C29 H19 F18 N3 O7 Y'
_chemical_formula_sum 'C29 H19 F18 N3 O7 Y'
_chemical_formula_weight 952.36
_chemical_melting_point 443
_chemical_name_systematic Y-6bpyNO
_space_group_IT_number 14
_space_group_name_Hall '-P 2yn'
_space_group_name_H-M_alt 'P 1 21/n 1'
_symmetry_cell_setting monoclinic
_symmetry_Int_Tables_number 14
_symmetry_space_group_name_Hall '-P 2yn'
_symmetry_space_group_name_H-M 'P 1 21/n 1'
_atom_sites_solution_hydrogens geom
_atom_sites_solution_primary direct
_atom_sites_solution_secondary difmap
_audit_update_record
;
2015-06-04 deposited with the CCDC.
2015-07-07 downloaded from the CCDC.
;
_cell_angle_alpha 90.0000
_cell_angle_beta 105.114(7)
_cell_angle_gamma 90.0000
_cell_formula_units_Z 4
_cell_length_a 13.392(2)
_cell_length_b 17.074(3)
_cell_length_c 16.648(2)
_cell_measurement_reflns_used 35994
_cell_measurement_temperature 100
_cell_measurement_theta_max 27.66
_cell_measurement_theta_min 3.15
_cell_volume 3675.0(10)
_computing_cell_refinement PROCESS-AUTO
_computing_data_collection PROCESS-AUTO
_computing_data_reduction PROCESS-AUTO
_computing_molecular_graphics 'CrystalStructure 4.0'
_computing_publication_material 'CrystalStructure 4.0 (Rigaku, 2010)'
_computing_structure_refinement 'CRYSTALS (Carruthers, et al., 1999)'
_computing_structure_solution 'Superflip (Palatinus, et al., 2007)'
_diffrn_ambient_temperature 100
_diffrn_detector_area_resol_mean 29.412
_diffrn_measured_fraction_theta_full 0.997
_diffrn_measured_fraction_theta_max 0.997
_diffrn_measurement_device_type 'Rigaku Saturn70'
_diffrn_measurement_method \w
_diffrn_radiation_type 'Mo K\a'
_diffrn_radiation_wavelength 0.71073
_diffrn_reflns_av_R_equivalents 0.1161
_diffrn_reflns_limit_h_max 17
_diffrn_reflns_limit_h_min -17
_diffrn_reflns_limit_k_max 22
_diffrn_reflns_limit_k_min -22
_diffrn_reflns_limit_l_max 20
_diffrn_reflns_limit_l_min -21
_diffrn_reflns_number 63389
_diffrn_reflns_theta_full 27.48
_diffrn_reflns_theta_max 27.48
_diffrn_standards_number 0
_exptl_absorpt_coefficient_mu 1.728
_exptl_absorpt_correction_T_max 0.877
_exptl_absorpt_correction_T_min 0.630
_exptl_absorpt_correction_type multi-scan
_exptl_absorpt_process_details 'REQAB (Rigaku, 1998)'
_exptl_crystal_colour Orange
_exptl_crystal_density_diffrn 1.721
_exptl_crystal_density_method 'not measured'
_exptl_crystal_description Platelet
_exptl_crystal_F_000 1884.00
_exptl_crystal_preparation 'Magnetic properties'
_exptl_crystal_recrystallization_method 'Re-crystallisation from solvent: dichloromethane-heptane'
_exptl_crystal_size_max 0.194
_exptl_crystal_size_mid 0.091
_exptl_crystal_size_min 0.076
_refine_diff_density_max 1.320
_refine_diff_density_min -1.320
_refine_ls_extinction_coef 130(38)
_refine_ls_extinction_method 'Larson (1970) Crystallographic Computing eq. 22'
_refine_ls_goodness_of_fit_ref 1.037
_refine_ls_hydrogen_treatment constr
_refine_ls_number_parameters 563
_refine_ls_number_reflns 8401
_refine_ls_R_factor_gt 0.0633
_refine_ls_shift/su_max 0.000
_refine_ls_structure_factor_coef F
_refine_ls_weighting_details 'w = 1/[0.0020Fo^2^ + 1.3000\s(Fo^2^)]'
_refine_ls_weighting_scheme calc
_refine_ls_wR_factor_ref 0.0855
_reflns_number_gt 5653
_reflns_number_total 8401
_reflns_threshold_expression F>2.0\s(F)
_cod_data_source_file c5qi00098j2.cif
_cod_data_source_block '__[Y(hfac)3(6bpyNO)]'
_cod_original_cell_volume 3675.0(9)
_cod_database_code 4348950

loop_
_symmetry_equiv_pos_site_id
_symmetry_equiv_pos_as_xyz
1 +X,+Y,+Z
2 1/2-X,1/2+Y,1/2-Z
3 -X,-Y,-Z
4 1/2+X,1/2-Y,1/2+Z

loop_
_atom_site_label
_atom_site_type_symbol
_atom_site_fract_x
_atom_site_fract_y
_atom_site_fract_z
_atom_site_U_iso_or_equiv
_atom_site_adp_type
_atom_site_occupancy
_atom_site_symmetry_multiplicity
_atom_site_calc_flag
_atom_site_refinement_flags
Y1 Y 0.24685(3) 0.26698(2) 0.42343(2) 0.01462(12) Uani 1.0 4 d .
F1 F 0.2540(3) 0.3864(4) 0.70286(19) 0.1012(17) Uani 1.0 4 d .
F2 F 0.1341(4) 0.46969(19) 0.6609(2) 0.0691(13) Uani 1.0 4 d .
F3 F 0.1012(4) 0.3496(3) 0.6553(3) 0.0700(14) Uani 1.0 4 d .
F4 F -0.1202(3) 0.36223(16) 0.38235(18) 0.0399(9) Uani 1.0 4 d .
F5 F -0.1966(3) 0.25162(19) 0.3651(3) 0.0524(11) Uani 1.0 4 d .
F6 F -0.0961(3) 0.2823(2) 0.48421(18) 0.0491(11) Uani 1.0 4 d .
F7 F 0.2257(3) 0.54921(18) 0.3387(2) 0.0519(11) Uani 1.0 4 d .
F8 F 0.0693(3) 0.50960(17) 0.30239(18) 0.0450(9) Uani 1.0 4 d .
F9 F 0.1197(3) 0.58860(15) 0.40504(16) 0.0381(9) Uani 1.0 4 d .
F10 F 0.1079(7) 0.0587(7) 0.2231(9) 0.062(4) Uani 0.58(3) 4 d .
F11 F -0.0436(10) 0.1033(4) 0.1742(4) 0.047(3) Uani 0.58(3) 4 d .
F12 F -0.0195(3) 0.02972(17) 0.2727(2) 0.0542(11) Uani 1.0 4 d .
F13 F 0.4263(5) 0.2751(3) 0.1463(3) 0.0958(19) Uani 1.0 4 d .
F14 F 0.2762(3) 0.3206(4) 0.1333(3) 0.0989(16) Uani 1.0 4 d .
F15 F 0.4080(4) 0.3784(2) 0.2067(2) 0.0714(13) Uani 1.0 4 d .
F16 F 0.5646(3) 0.0856(3) 0.3388(3) 0.0768(14) Uani 1.0 4 d .
F17 F 0.4519(4) 0.0243(3) 0.3844(3) 0.0807(16) Uani 1.0 4 d .
F18 F 0.5559(4) 0.1068(3) 0.4633(3) 0.1042(16) Uani 1.0 4 d .
F19 F 0.1309(9) 0.0306(7) 0.2806(14) 0.072(5) Uani 0.42(3) 4 d .
F20 F 0.0370(19) 0.0923(6) 0.1777(7) 0.066(6) Uani 0.42(3) 4 d .
O1 O 0.1897(3) 0.16624(17) 0.49509(17) 0.0213(9) Uani 1.0 4 d .
O2 O 0.2252(3) 0.32989(17) 0.54535(17) 0.0203(8) Uani 1.0 4 d .
O3 O 0.2102(3) 0.39893(16) 0.38955(17) 0.0205(9) Uani 1.0 4 d .
O4 O 0.0675(3) 0.29039(17) 0.40663(17) 0.0204(8) Uani 1.0 4 d .
O5 O 0.1481(3) 0.17942(16) 0.32225(17) 0.0195(8) Uani 1.0 4 d .
O6 O 0.2878(3) 0.29107(17) 0.29617(17) 0.0209(9) Uani 1.0 4 d .
O7 O 0.3603(3) 0.16671(18) 0.40383(18) 0.0283(9) Uani 1.0 4 d .
N1 N 0.2362(3) 0.1408(2) 0.5687(2) 0.0171(10) Uani 1.0 4 d .
N2 N 0.3722(3) 0.21747(19) 0.5556(2) 0.0160(10) Uani 1.0 4 d .
N3 N 0.4224(3) 0.3333(2) 0.4652(2) 0.0187(10) Uani 1.0 4 d .
C1 C 0.3408(4) 0.1628(3) 0.6007(3) 0.0170(12) Uani 1.0 4 d .
C2 C 0.4056(4) 0.1289(3) 0.6708(3) 0.0201(12) Uani 1.0 4 d .
C3 C 0.5068(4) 0.1544(3) 0.6948(3) 0.0212(12) Uani 1.0 4 d .
C4 C 0.5409(4) 0.2114(3) 0.6490(3) 0.0213(12) Uani 1.0 4 d .
C5 C 0.4709(4) 0.2410(3) 0.5786(3) 0.0180(12) Uani 1.0 4 d .
C6 C 0.5012(4) 0.3012(3) 0.5239(3) 0.0192(12) Uani 1.0 4 d .
C7 C 0.6025(4) 0.3218(3) 0.5321(3) 0.0315(14) Uani 1.0 4 d .
C8 C 0.6255(4) 0.3785(4) 0.4808(3) 0.0365(15) Uani 1.0 4 d .
C9 C 0.5450(4) 0.4145(3) 0.4232(3) 0.0330(15) Uani 1.0 4 d .
C10 C 0.4459(4) 0.3899(3) 0.4174(3) 0.0234(13) Uani 1.0 4 d .
C11 C 0.1714(4) 0.0907(3) 0.6115(3) 0.0204(12) Uani 1.0 4 d .
C12 C 0.2076(4) 0.0056(3) 0.6113(3) 0.0276(14) Uani 1.0 4 d .
C13 C 0.1786(4) 0.1238(3) 0.6981(3) 0.0276(14) Uani 1.0 4 d .
C14 C 0.0592(4) 0.0969(3) 0.5588(3) 0.0265(14) Uani 1.0 4 d .
C15 C 0.1884(4) 0.3941(3) 0.5582(3) 0.0194(12) Uani 1.0 4 d .
C16 C 0.1618(4) 0.4577(3) 0.5035(3) 0.0220(13) Uani 1.0 4 d .
C17 C 0.1752(4) 0.4546(3) 0.4238(3) 0.0204(12) Uani 1.0 4 d .
C18 C 0.1708(4) 0.4017(3) 0.6451(3) 0.0312(15) Uani 1.0 4 d .
C19 C 0.1474(4) 0.5263(3) 0.3677(3) 0.0278(14) Uani 1.0 4 d .
C20 C -0.0135(4) 0.2524(3) 0.3793(3) 0.0206(12) Uani 1.0 4 d .
C21 C -0.0265(4) 0.1846(3) 0.3310(3) 0.0219(12) Uani 1.0 4 d .
C22 C 0.0571(4) 0.1545(3) 0.3057(3) 0.0226(13) Uani 1.0 4 d .
C23 C -0.1072(4) 0.2863(3) 0.4024(3) 0.0268(14) Uani 1.0 4 d .
C24 C 0.0374(5) 0.0821(3) 0.2499(4) 0.0388(17) Uani 1.0 4 d .
C25 C 0.3560(4) 0.2653(3) 0.2637(3) 0.0262(13) Uani 1.0 4 d .
C26 C 0.4239(4) 0.2042(4) 0.2895(3) 0.0326(15) Uani 1.0 4 d .
C27 C 0.4211(4) 0.1589(3) 0.3579(3) 0.0331(15) Uani 1.0 4 d .
C28 C 0.3633(5) 0.3111(4) 0.1867(3) 0.0388(17) Uani 1.0 4 d .
C29 C 0.4990(6) 0.0926(5) 0.3864(4) 0.062(3) Uani 1.0 4 d .
H1 H 0.3817 0.0903 0.7005 0.0238 Uiso 1.0 4 calc R
H2 H 0.5521 0.1334 0.7420 0.0244 Uiso 1.0 4 calc R
H3 H 0.6088 0.2293 0.6648 0.0249 Uiso 1.0 4 calc R
H4 H 0.6553 0.2975 0.5719 0.0361 Uiso 1.0 4 calc R
H5 H 0.6938 0.3924 0.4847 0.0423 Uiso 1.0 4 calc R
H6 H 0.5579 0.4545 0.3893 0.0384 Uiso 1.0 4 calc R
H7 H 0.3921 0.4137 0.3782 0.0271 Uiso 1.0 4 calc R
H8 H 0.2793 0.0020 0.6407 0.0334 Uiso 1.0 4 calc R
H9 H 0.1675 -0.0271 0.6381 0.0334 Uiso 1.0 4 calc R
H10 H 0.1986 -0.0117 0.5550 0.0335 Uiso 1.0 4 calc R
H11 H 0.1531 0.1766 0.6932 0.0342 Uiso 1.0 4 calc R
H12 H 0.1378 0.0923 0.7253 0.0342 Uiso 1.0 4 calc R
H13 H 0.2494 0.1234 0.7303 0.0342 Uiso 1.0 4 calc R
H14 H 0.0545 0.0781 0.5036 0.0325 Uiso 1.0 4 calc R
H15 H 0.0153 0.0660 0.5836 0.0325 Uiso 1.0 4 calc R
H16 H 0.0374 0.1507 0.5561 0.0325 Uiso 1.0 4 calc R
H17 H 0.1347 0.5028 0.5210 0.0266 Uiso 1.0 4 calc R
H18 H -0.0904 0.1596 0.3159 0.0262 Uiso 1.0 4 calc R
H19 H 0.4728 0.1930 0.2604 0.0400 Uiso 1.0 4 calc R

loop_
_atom_site_aniso_label
_atom_site_aniso_U_11
_atom_site_aniso_U_22
_atom_site_aniso_U_33
_atom_site_aniso_U_12
_atom_site_aniso_U_13
_atom_site_aniso_U_23
Y1 0.0151(3) 0.0142(3) 0.0144(3) 0.00204(18) 0.00356(16) 0.00067(17)
F1 0.063(3) 0.214(6) 0.0188(17) 0.059(4) -0.0036(17) -0.013(3)
F2 0.138(4) 0.040(2) 0.048(2) 0.026(3) 0.057(3) 0.0003(16)
F3 0.105(4) 0.064(3) 0.062(3) -0.022(3) 0.061(3) -0.011(2)
F4 0.0340(17) 0.0314(18) 0.0531(19) 0.0148(14) 0.0092(14) 0.0017(14)
F5 0.0205(17) 0.056(3) 0.080(3) -0.0032(15) 0.0130(17) -0.0213(18)
F6 0.049(2) 0.072(3) 0.0331(17) 0.0243(18) 0.0227(15) 0.0053(16)
F7 0.063(3) 0.0355(19) 0.070(3) 0.0112(16) 0.0390(19) 0.0276(17)
F8 0.055(2) 0.0293(17) 0.0353(17) 0.0143(15) -0.0155(15) -0.0002(13)
F9 0.056(2) 0.0173(15) 0.0381(17) 0.0140(14) 0.0077(15) -0.0030(12)
F10 0.030(5) 0.072(8) 0.100(11) -0.032(5) 0.046(6) -0.070(9)
F11 0.061(7) 0.036(4) 0.030(4) -0.001(4) -0.013(4) -0.013(3)
F12 0.076(3) 0.0301(18) 0.071(3) -0.0249(17) 0.045(2) -0.0214(16)
F13 0.157(5) 0.081(4) 0.088(3) -0.008(3) 0.101(4) -0.005(3)
F14 0.055(3) 0.189(5) 0.042(2) -0.057(3) -0.0074(19) 0.057(3)
F15 0.114(4) 0.054(3) 0.051(3) -0.047(3) 0.030(3) -0.0052(18)
F16 0.042(3) 0.113(4) 0.070(3) 0.047(3) 0.0039(19) -0.036(3)
F17 0.115(4) 0.055(3) 0.076(3) 0.055(3) 0.031(3) 0.008(3)
F18 0.090(3) 0.143(5) 0.052(3) 0.089(3) -0.030(3) -0.040(3)
F19 0.071(8) 0.033(6) 0.098(13) 0.005(5) -0.001(8) -0.031(7)
F20 0.14(3) 0.034(6) 0.026(5) -0.018(9) 0.034(8) -0.007(4)
O1 0.0198(17) 0.0242(17) 0.0175(16) -0.0001(14) 0.0005(13) 0.0057(13)
O2 0.0208(17) 0.0207(17) 0.0186(15) 0.0060(14) 0.0037(13) 0.0002(13)
O3 0.0264(18) 0.0173(17) 0.0196(16) 0.0058(14) 0.0090(14) -0.0011(13)
O4 0.0184(17) 0.0199(16) 0.0205(16) 0.0018(14) 0.0009(13) -0.0043(13)
O5 0.0229(18) 0.0174(16) 0.0201(15) -0.0002(14) 0.0087(13) -0.0033(13)
O6 0.0209(17) 0.0230(17) 0.0201(16) -0.0023(14) 0.0076(13) -0.0009(13)
O7 0.031(2) 0.0279(19) 0.0215(17) 0.0108(15) -0.0004(15) -0.0064(14)
N1 0.015(2) 0.0164(19) 0.0181(19) 0.0009(15) 0.0017(15) -0.0001(15)
N2 0.016(2) 0.0161(19) 0.0167(18) 0.0009(15) 0.0063(15) -0.0010(15)
N3 0.019(2) 0.017(2) 0.0182(19) 0.0010(16) 0.0018(16) 0.0009(16)
C1 0.021(3) 0.016(3) 0.016(3) 0.0039(19) 0.0091(18) -0.0018(18)
C2 0.023(3) 0.019(3) 0.018(3) 0.002(2) 0.0046(19) 0.0069(18)
C3 0.024(3) 0.022(3) 0.015(3) 0.005(2) 0.0006(19) 0.0042(19)
C4 0.022(3) 0.022(3) 0.018(3) 0.000(2) 0.0024(19) -0.0034(19)
C5 0.017(3) 0.018(3) 0.017(3) 0.0008(19) 0.0022(18) -0.0055(18)
C6 0.020(3) 0.015(3) 0.022(3) -0.0004(19) 0.0042(19) 0.0012(19)
C7 0.021(3) 0.041(4) 0.029(3) -0.003(3) -0.001(2) 0.012(3)
C8 0.019(3) 0.046(4) 0.041(3) -0.010(3) 0.001(3) 0.012(3)
C9 0.029(3) 0.034(3) 0.033(3) -0.014(3) 0.003(3) 0.010(3)
C10 0.026(3) 0.021(3) 0.020(3) -0.004(2) 0.002(2) 0.002(2)
C11 0.024(3) 0.019(3) 0.021(3) 0.000(2) 0.013(2) 0.0054(19)
C12 0.031(3) 0.019(3) 0.034(3) -0.001(2) 0.009(3) 0.002(2)
C13 0.027(3) 0.037(3) 0.021(3) -0.003(3) 0.011(2) -0.002(3)
C14 0.025(3) 0.029(3) 0.027(3) -0.001(2) 0.010(2) 0.004(2)
C15 0.013(3) 0.022(3) 0.021(3) -0.0018(19) 0.0003(18) -0.0072(19)
C16 0.019(3) 0.016(3) 0.031(3) 0.0014(19) 0.007(2) -0.005(2)
C17 0.014(3) 0.021(3) 0.025(3) -0.0033(19) 0.0029(19) -0.001(2)
C18 0.028(3) 0.039(4) 0.028(3) 0.009(3) 0.011(3) -0.004(3)
C19 0.032(3) 0.019(3) 0.032(3) 0.006(3) 0.006(3) 0.004(2)
C20 0.023(3) 0.024(3) 0.014(2) 0.003(2) 0.0028(19) 0.0052(18)
C21 0.020(3) 0.022(3) 0.023(3) -0.007(2) 0.0054(19) -0.002(2)
C22 0.033(3) 0.020(3) 0.017(3) -0.006(3) 0.010(2) -0.0018(19)
C23 0.023(3) 0.029(3) 0.025(3) 0.005(3) 0.001(2) 0.000(2)
C24 0.050(4) 0.033(3) 0.043(4) -0.020(3) 0.030(3) -0.010(3)
C25 0.024(3) 0.034(3) 0.023(3) -0.018(3) 0.009(2) -0.009(3)
C26 0.023(3) 0.046(4) 0.031(3) -0.000(3) 0.011(3) -0.016(3)
C27 0.021(3) 0.049(4) 0.024(3) 0.013(3) -0.004(2) -0.020(3)
C28 0.047(4) 0.047(4) 0.027(3) -0.027(3) 0.019(3) -0.016(3)
C29 0.058(5) 0.086(6) 0.034(4) 0.047(4) -0.005(3) -0.017(4)

loop_
_atom_type_symbol
_atom_type_description
_atom_type_scat_dispersion_real
_atom_type_scat_dispersion_imag
_atom_type_scat_source
Y Y -2.796 3.567
;
International Tables for Crystallography
(1992, Vol. C, Tables 4.2.6.8 and 6.1.1.4)
;
C C 0.003 0.002
;
International Tables for Crystallography
(1992, Vol. C, Tables 4.2.6.8 and 6.1.1.4)
;
H H 0.000 0.000
;
International Tables for Crystallography
(1992, Vol. C, Table 6.1.1.4)
;
N N 0.006 0.003
;
International Tables for Crystallography
(1992, Vol. C, Tables 4.2.6.8 and 6.1.1.4)
;
O O 0.011 0.006
;
International Tables for Crystallography
(1992, Vol. C, Tables 4.2.6.8 and 6.1.1.4)
;
F F 0.017 0.010
;
International Tables for Crystallography
(1992, Vol. C, Tables 4.2.6.8 and 6.1.1.4)
;

loop_
_geom_angle_atom_site_label_1
_geom_angle_atom_site_label_2
_geom_angle_atom_site_label_3
_geom_angle
_geom_angle_publ_flag
O1 Y1 O2 76.55(11) yes
O1 Y1 O3 139.11(12) yes
O1 Y1 O4 74.22(10) yes
O1 Y1 O5 72.71(10) yes
O1 Y1 O6 140.52(10) yes
O1 Y1 O7 81.11(12) yes
O1 Y1 N2 62.77(11) yes
O1 Y1 N3 126.37(10) yes
O2 Y1 O3 72.96(10) yes
O2 Y1 O4 71.37(10) yes
O2 Y1 O5 135.93(11) yes
O2 Y1 O6 142.73(11) yes
O2 Y1 O7 132.01(10) yes
O2 Y1 N2 67.13(11) yes
O2 Y1 N3 82.84(11) yes
O3 Y1 O4 70.64(11) yes
O3 Y1 O5 113.02(9) yes
O3 Y1 O6 72.49(11) yes
O3 Y1 O7 139.78(12) yes
O3 Y1 N2 125.33(10) yes
O3 Y1 N3 75.97(11) yes
O4 Y1 O5 70.39(11) yes
O4 Y1 O6 109.21(10) yes
O4 Y1 O7 140.37(11) yes
O4 Y1 N2 125.24(12) yes
O4 Y1 N3 142.39(11) yes
O5 Y1 O6 71.95(11) yes
O5 Y1 O7 72.93(10) yes
O5 Y1 N2 121.61(10) yes
O5 Y1 N3 141.14(12) yes
O6 Y1 O7 72.21(11) yes
O6 Y1 N2 125.48(12) yes
O6 Y1 N3 75.68(11) yes
O7 Y1 N2 64.88(11) yes
O7 Y1 N3 77.19(12) yes
N2 Y1 N3 63.60(11) yes
Y1 O1 N1 126.1(3) yes
Y1 O2 C15 133.4(3) yes
Y1 O3 C17 134.1(3) yes
Y1 O4 C20 135.5(3) yes
Y1 O5 C22 134.3(3) yes
Y1 O6 C25 133.7(3) yes
Y1 O7 C27 134.4(3) yes
O1 N1 C1 116.9(4) yes
O1 N1 C11 116.0(3) yes
C1 N1 C11 127.1(3) yes
Y1 N2 C1 119.2(3) yes
Y1 N2 C5 121.9(3) yes
C1 N2 C5 118.8(4) yes
Y1 N3 C6 120.6(3) yes
Y1 N3 C10 120.2(3) yes
C6 N3 C10 117.5(4) yes
N1 C1 N2 113.6(4) yes
N1 C1 C2 123.2(4) yes
N2 C1 C2 123.2(4) yes
C1 C2 C3 117.6(4) yes
C2 C3 C4 120.1(4) yes
C3 C4 C5 118.2(4) yes
N2 C5 C4 122.0(4) yes
N2 C5 C6 115.9(4) yes
C4 C5 C6 122.1(4) yes
N3 C6 C5 115.7(4) yes
N3 C6 C7 122.1(5) yes
C5 C6 C7 122.2(4) yes
C6 C7 C8 119.5(4) yes
C7 C8 C9 118.8(5) yes
C8 C9 C10 118.5(5) yes
N3 C10 C9 123.5(4) yes
N1 C11 C12 108.3(4) yes
N1 C11 C13 109.3(4) yes
N1 C11 C14 106.6(4) yes
C12 C11 C13 114.2(4) yes
C12 C11 C14 109.2(4) yes
C13 C11 C14 109.0(4) yes
O2 C15 C16 128.0(5) yes
O2 C15 C18 113.8(4) yes
C16 C15 C18 118.2(5) yes
C15 C16 C17 121.2(5) yes
O3 C17 C16 128.2(4) yes
O3 C17 C19 112.9(4) yes
C16 C17 C19 118.9(4) yes
F1 C18 F2 109.0(5) yes
F1 C18 F3 105.5(5) yes
F1 C18 C15 111.7(5) yes
F2 C18 F3 104.7(5) yes
F2 C18 C15 114.9(4) yes
F3 C18 C15 110.4(4) yes
F7 C19 F8 107.2(4) yes
F7 C19 F9 106.2(4) yes
F7 C19 C17 111.7(4) yes
F8 C19 F9 107.3(4) yes
F8 C19 C17 110.0(4) yes
F9 C19 C17 114.1(4) yes
O4 C20 C21 127.6(5) yes
O4 C20 C23 114.1(4) yes
C21 C20 C23 118.3(4) yes
C20 C21 C22 119.4(5) yes
O5 C22 C21 128.5(4) yes
O5 C22 C24 114.3(5) yes
C21 C22 C24 117.2(5) yes
F4 C23 F5 105.7(4) yes
F4 C23 F6 106.1(4) yes
F4 C23 C20 111.6(5) yes
F5 C23 F6 107.5(5) yes
F5 C23 C20 114.4(4) yes
F6 C23 C20 111.1(4) yes
F10 C24 F11 103.7(9) yes
F10 C24 F12 117.0(7) yes
F10 C24 C22 117.6(7) yes
F11 C24 F12 93.6(6) yes
F11 C24 C22 107.0(5) yes
F12 C24 C22 113.7(5) yes
F19 C24 F20 102.0(14) yes
F19 C24 C22 105.7(7) yes
F20 C24 C22 116.3(7) yes
O6 C25 C26 128.8(5) yes
O6 C25 C28 113.2(5) yes
C26 C25 C28 118.0(5) yes
C25 C26 C27 121.5(5) yes
O7 C27 C26 126.8(5) yes
O7 C27 C29 112.8(5) yes
C26 C27 C29 120.3(6) yes
F13 C28 F14 106.5(5) yes
F13 C28 F15 102.9(5) yes
F13 C28 C25 111.6(5) yes
F14 C28 F15 110.1(5) yes
F14 C28 C25 113.6(5) yes
F15 C28 C25 111.4(4) yes
F16 C29 F17 106.8(6) yes
F16 C29 F18 106.7(6) yes
F16 C29 C27 112.7(6) yes
F17 C29 F18 109.5(6) yes
F17 C29 C27 111.3(6) yes
F18 C29 C27 109.7(6) yes
C1 C2 H1 121.179 no
C3 C2 H1 121.175 no
C2 C3 H2 119.938 no
C4 C3 H2 119.950 no
C3 C4 H3 120.883 no
C5 C4 H3 120.884 no
C6 C7 H4 120.233 no
C8 C7 H4 120.243 no
C7 C8 H5 120.622 no
C9 C8 H5 120.626 no
C8 C9 H6 120.751 no
C10 C9 H6 120.727 no
N3 C10 H7 118.265 no
C9 C10 H7 118.280 no
C11 C12 H8 109.502 no
C11 C12 H9 109.526 no
C11 C12 H10 109.475 no
H8 C12 H9 109.439 no
H8 C12 H10 109.441 no
H9 C12 H10 109.444 no
C11 C13 H11 109.508 no
C11 C13 H12 109.510 no
C11 C13 H13 109.490 no
H11 C13 H12 109.438 no
H11 C13 H13 109.441 no
H12 C13 H13 109.441 no
C11 C14 H14 109.505 no
C11 C14 H15 109.504 no
C11 C14 H16 109.484 no
H14 C14 H15 109.437 no
H14 C14 H16 109.444 no
H15 C14 H16 109.452 no
C15 C16 H17 119.388 no
C17 C16 H17 119.391 no
C20 C21 H18 120.303 no
C22 C21 H18 120.308 no
C25 C26 H19 119.255 no
C27 C26 H19 119.276 no

loop_
_geom_bond_atom_site_label_1
_geom_bond_atom_site_label_2
_geom_bond_distance
_geom_bond_publ_flag
Y1 O1 2.333(3) yes
Y1 O2 2.380(3) yes
Y1 O3 2.343(3) yes
Y1 O4 2.378(3) yes
Y1 O5 2.379(3) yes
Y1 O6 2.359(4) yes
Y1 O7 2.368(4) yes
Y1 N2 2.539(3) yes
Y1 N3 2.539(4) yes
F1 C18 1.294(6) yes
F2 C18 1.313(7) yes
F3 C18 1.332(7) yes
F4 C23 1.339(6) yes
F5 C23 1.336(6) yes
F6 C23 1.332(6) yes
F7 C19 1.321(7) yes
F8 C19 1.329(5) yes
F9 C19 1.332(6) yes
F10 C24 1.213(14) yes
F11 C24 1.477(10) yes
F12 C24 1.294(7) yes
F13 C28 1.355(9) yes
F14 C28 1.280(6) yes
F15 C28 1.297(7) yes
F16 C29 1.332(9) yes
F17 C29 1.324(10) yes
F18 C29 1.330(7) yes
F19 C24 1.507(13) yes
F20 C24 1.213(14) yes
O1 N1 1.296(4) yes
O2 C15 1.243(6) yes
O3 C17 1.260(6) yes
O4 C20 1.243(6) yes
O5 C22 1.252(6) yes
O6 C25 1.257(7) yes
O7 C27 1.260(7) yes
N1 C1 1.414(6) yes
N1 C11 1.522(6) yes
N2 C1 1.332(6) yes
N2 C5 1.339(6) yes
N3 C6 1.353(5) yes
N3 C10 1.340(6) yes
C1 C2 1.387(6) yes
C2 C3 1.380(6) yes
C3 C4 1.386(7) yes
C4 C5 1.392(6) yes
C5 C6 1.497(7) yes
C6 C7 1.373(7) yes
C7 C8 1.379(8) yes
C8 C9 1.385(7) yes
C9 C10 1.372(7) yes
C11 C12 1.532(7) yes
C11 C13 1.529(7) yes
C11 C14 1.533(6) yes
C15 C16 1.402(6) yes
C15 C18 1.531(7) yes
C16 C17 1.385(7) yes
C17 C19 1.527(7) yes
C20 C21 1.395(6) yes
C20 C23 1.519(8) yes
C21 C22 1.392(8) yes
C22 C24 1.528(7) yes
C25 C26 1.377(7) yes
C25 C28 1.527(8) yes
C26 C27 1.386(8) yes
C27 C29 1.528(9) yes
C2 H1 0.930 no
C3 H2 0.930 no
C4 H3 0.930 no
C7 H4 0.930 no
C8 H5 0.930 no
C9 H6 0.930 no
C10 H7 0.930 no
C12 H8 0.960 no
C12 H9 0.960 no
C12 H10 0.960 no
C13 H11 0.960 no
C13 H12 0.960 no
C13 H13 0.960 no
C14 H14 0.960 no
C14 H15 0.960 no
C14 H16 0.960 no
C16 H17 0.930 no
C21 H18 0.930 no
C26 H19 0.930 no

loop_
_geom_contact_atom_site_label_1
_geom_contact_atom_site_label_2
_geom_contact_distance
_geom_contact_publ_flag
_geom_contact_site_symmetry_2
F1 O2 2.726(5) no .
F1 C16 3.447(6) no .
F2 O2 3.480(5) no .
F2 C16 2.749(6) no .
F3 F6 3.533(5) no .
F3 O2 2.794(6) no .
F3 C16 3.395(7) no .
F4 O4 2.731(5) no .
F4 C21 3.473(6) no .
F5 O4 3.486(5) no .
F5 C21 2.738(6) no .
F6 O4 2.822(5) no .
F6 C21 3.376(6) no .
F7 O3 2.726(5) no .
F7 C16 3.452(6) no .
F8 O3 2.795(4) no .
F8 C16 3.371(5) no .
F9 O3 3.491(4) no .
F9 C16 2.742(5) no .
F10 O5 2.608(13) no .
F10 C21 3.575(14) no .
F11 O5 3.324(9) no .
F11 C21 2.912(8) no .
F12 O5 3.359(5) no .
F12 C21 2.827(6) no .
F13 O6 3.487(7) no .
F13 C26 2.683(7) no .
F14 O6 2.721(5) no .
F14 C26 3.456(7) no .
F15 O6 2.879(6) no .
F15 C10 3.417(6) no .
F15 C26 3.262(7) no .
F16 O7 3.481(6) no .
F16 C26 2.742(7) no .
F17 O7 2.781(6) no .
F17 C26 3.430(7) no .
F18 O7 2.745(6) no .
F18 C5 3.372(7) no .
F18 C6 3.599(7) no .
F18 C26 3.404(6) no .
F19 O5 2.629(13) no .
F20 O5 2.890(12) no .
F20 C21 3.294(16) no .
O1 C2 3.593(5) no .
O1 C12 3.329(6) no .
O1 C13 3.497(6) no .
O1 C14 2.559(6) no .
O1 C20 3.248(5) no .
O1 C21 3.437(5) no .
O1 C22 3.196(5) no .
O2 N1 3.250(5) no .
O2 C1 3.261(5) no .
O2 C5 3.534(6) no .
O2 C17 2.893(6) no .
O3 C10 3.072(6) no .
O3 C15 2.899(6) no .
O4 C15 3.161(5) no .
O4 C16 3.361(6) no .
O4 C17 3.132(6) no .
O4 C22 2.846(6) no .
O5 C20 2.865(6) no .
O5 C25 3.502(7) no .
O5 C27 3.565(6) no .
O6 C10 3.029(5) no .
O6 C27 2.895(6) no .
O7 N1 3.588(6) no .
O7 C1 3.355(6) no .
O7 C5 3.165(5) no .
O7 C6 3.295(5) no .
O7 C25 2.865(6) no .
N1 C5 3.545(6) no .
N2 C3 2.758(5) no .
N3 C8 2.773(7) no .
N3 C25 3.441(6) no .
N3 C27 3.470(7) no .
C1 C4 2.718(7) no .
C1 C12 3.255(7) no .
C1 C13 3.104(7) no .
C2 C5 2.736(7) no .
C2 C11 3.102(6) no .
C2 C12 3.328(7) no .
C2 C13 3.190(7) no .
C4 C7 2.977(7) no .
C6 C9 2.722(7) no .
C7 C10 2.703(6) no .
C10 C25 3.305(7) no .
F1 F5 3.515(6) no 4_555
F1 F11 2.877(14) no 4_555
F1 F12 3.281(6) no 4_555
F1 C21 3.375(6) no 4_555
F2 F4 2.953(5) no 3_566
F2 F8 2.964(6) no 3_566
F2 F9 3.434(6) no 3_566
F2 F16 3.459(6) no 4_455
F3 F8 3.512(6) no 3_566
F3 F9 3.053(5) no 3_566
F3 F13 3.140(7) no 4_455
F3 F16 3.404(6) no 4_455
F4 F2 2.953(5) no 3_566
F4 C13 3.524(5) no 4_454
F5 F1 3.515(6) no 4_454
F5 C13 3.553(6) no 4_454
F6 F9 2.943(5) no 3_566
F6 F13 2.812(6) no 4_455
F7 F10 2.692(13) no 2_555
F7 F19 3.12(2) no 2_555
F7 F20 3.34(3) no 2_555
F7 C7 3.492(6) no 3_666
F7 C8 3.377(6) no 3_666
F8 F2 2.964(6) no 3_566
F8 F3 3.512(6) no 3_566
F8 F16 2.868(5) no 2_555
F8 F17 3.059(6) no 2_555
F8 C2 3.563(5) no 4_454
F8 C3 3.312(6) no 4_454
F8 C29 3.350(7) no 2_555
F9 F2 3.434(6) no 3_566
F9 F3 3.053(5) no 3_566
F9 F6 2.943(5) no 3_566
F9 F13 3.313(5) no 2_555
F9 C8 3.492(6) no 3_666
F10 F7 2.692(13) no 2_545
F10 F15 3.320(13) no 2_545
F11 F1 2.877(14) no 4_454
F11 O2 3.468(11) no 4_454
F11 N3 3.558(8) no 4_454
F11 C4 3.423(9) no 4_454
F11 C5 3.131(8) no 4_454
F11 C6 3.173(10) no 4_454
F12 F1 3.281(6) no 4_454
F12 F15 2.960(5) no 2_545
F12 C13 3.491(6) no 3_556
F13 F3 3.140(7) no 4_554
F13 F6 2.812(6) no 4_554
F13 F9 3.313(5) no 2_545
F13 C14 3.378(8) no 4_554
F14 C4 3.274(7) no 4_454
F14 C7 3.480(7) no 4_454
F15 F10 3.320(13) no 2_555
F15 F12 2.960(5) no 2_555
F15 F19 2.670(12) no 2_555
F15 C14 3.596(7) no 4_554
F15 C24 3.590(7) no 2_555
F16 F2 3.459(6) no 4_554
F16 F3 3.404(6) no 4_554
F16 F8 2.868(5) no 2_545
F16 C12 3.332(6) no 3_656
F17 F8 3.059(6) no 2_545
F17 F18 3.404(7) no 3_656
F17 C2 3.499(7) no 3_656
F17 C3 3.426(7) no 3_656
F18 F17 3.404(7) no 3_656
F19 F7 3.12(2) no 2_545
F19 F15 2.670(12) no 2_545
F20 F7 3.34(3) no 2_545
F20 C4 3.389(11) no 4_454
F20 C5 3.294(11) no 4_454
F20 C6 3.076(11) no 4_454
F20 C7 3.149(17) no 4_454
F20 C9 3.504(12) no 2_545
O2 F11 3.468(11) no 4_555
O4 C3 3.533(5) no 4_454
O5 C4 3.420(5) no 4_454
O6 C4 3.565(5) no 4_454
N3 F11 3.558(8) no 4_555
C2 F8 3.563(5) no 4_555
C2 F17 3.499(7) no 3_656
C3 F8 3.312(6) no 4_555
C3 F17 3.426(7) no 3_656
C3 O4 3.533(5) no 4_555
C3 C20 3.531(7) no 4_555
C4 F11 3.423(9) no 4_555
C4 F14 3.274(7) no 4_555
C4 F20 3.389(11) no 4_555
C4 O5 3.420(5) no 4_555
C4 O6 3.565(5) no 4_555
C4 C22 3.436(7) no 4_555
C5 F11 3.131(8) no 4_555
C5 F20 3.294(11) no 4_555
C6 F11 3.173(10) no 4_555
C6 F20 3.076(11) no 4_555
C7 F7 3.492(6) no 3_666
C7 F14 3.480(7) no 4_555
C7 F20 3.149(17) no 4_555
C8 F7 3.377(6) no 3_666
C8 F9 3.492(6) no 3_666
C9 F20 3.504(12) no 2_555
C12 F16 3.332(6) no 3_656
C13 F4 3.524(5) no 4_555
C13 F5 3.553(6) no 4_555
C13 F12 3.491(6) no 3_556
C14 F13 3.378(8) no 4_455
C14 F15 3.596(7) no 4_455
C20 C3 3.531(7) no 4_454
C21 F1 3.375(6) no 4_454
C22 C4 3.436(7) no 4_454
C24 F15 3.590(7) no 2_545
C29 F8 3.350(7) no 2_545
Y1 H7 3.3754 no .
F2 H17 2.3983 no .
F3 H11 3.0616 no .
F3 H17 3.5447 no .
F5 H18 2.4018 no .
F6 H16 2.9267 no .
F6 H18 3.5150 no .
F7 H7 3.1604 no .
F8 H17 3.5163 no .
F9 H17 2.3901 no .
F11 H18 2.7660 no .
F12 H18 2.5876 no .
F13 H19 2.3117 no .
F15 H6 3.4321 no .
F15 H7 2.9805 no .
F15 H19 3.3404 no .
F16 H19 2.3976 no .
F17 H19 3.5987 no .
F18 H19 3.5854 no .
F20 H18 3.4016 no .
O1 H10 3.1894 no .
O1 H11 3.4633 no .
O1 H14 2.3875 no .
O1 H15 3.5144 no .
O1 H16 2.5186 no .
O2 H17 3.1766 no .
O3 H7 2.5044 no .
O3 H17 3.1799 no .
O4 H16 3.5457 no .
O4 H18 3.1736 no .
O5 H18 3.1855 no .
O6 H7 2.6850 no .
O6 H19 3.1726 no .
O7 H19 3.1700 no .
N1 H1 2.6700 no .
N1 H8 2.6508 no .
N1 H9 3.3094 no .
N1 H10 2.6506 no .
N1 H11 2.6671 no .
N1 H12 3.3185 no .
N1 H13 2.6668 no .
N1 H14 2.6206 no .
N1 H15 3.2903 no .
N1 H16 2.6205 no .
N2 H1 3.2238 no .
N2 H3 3.2226 no .
N3 H4 3.2187 no .
N3 H6 3.2186 no .
C1 H2 3.2131 no .
C1 H8 2.9912 no .
C1 H10 3.5116 no .
C1 H11 3.2821 no .
C1 H13 2.8267 no .
C2 H3 3.2395 no .
C2 H8 2.7131 no .
C2 H11 3.5913 no .
C2 H13 2.5392 no .
C4 H1 3.2420 no .
C4 H4 2.6801 no .
C5 H2 3.2280 no .
C5 H4 2.6799 no .
C6 H3 2.7066 no .
C6 H5 3.2211 no .
C6 H7 3.1402 no .
C7 H3 2.6998 no .
C7 H6 3.2246 no .
C8 H7 3.2036 no .
C9 H4 3.2226 no .
C10 H5 3.2153 no .
C11 H1 2.8198 no .
C12 H1 2.8158 no .
C12 H11 3.3825 no .
C12 H12 2.7557 no .
C12 H13 2.7757 no .
C12 H14 2.6517 no .
C12 H15 2.6995 no .
C12 H16 3.3289 no .
C13 H1 2.7697 no .
C13 H8 2.7807 no .
C13 H9 2.7530 no .
C13 H10 3.3814 no .
C13 H14 3.3239 no .
C13 H15 2.6855 no .
C13 H16 2.6534 no .
C14 H8 3.3288 no .
C14 H9 2.7076 no .
C14 H10 2.6435 no .
C14 H11 2.6404 no .
C14 H12 2.6972 no .
C14 H13 3.3241 no .
C17 H7 3.2636 no .
C18 H17 2.6382 no .
C19 H17 2.6331 no .
C20 H16 3.3324 no .
C21 H14 3.3338 no .
C22 H14 3.5523 no .
C23 H18 2.6404 no .
C24 H18 2.6208 no .
C25 H7 3.1329 no .
C28 H7 3.5693 no .
C28 H19 2.6038 no .
C29 H19 2.6606 no .
H1 H2 2.3252 no .
H1 H8 2.1046 no .
H1 H9 3.4299 no .
H1 H10 3.4376 no .
H1 H11 3.3714 no .
H1 H12 3.3974 no .
H1 H13 2.0401 no .
H2 H3 2.3272 no .
H3 H4 2.1543 no .
H4 H5 2.3207 no .
H5 H6 2.3344 no .
H6 H7 2.2877 no .
H8 H12 3.0573 no .
H8 H13 2.6439 no .
H8 H14 3.5180 no .
H8 H15 3.5841 no .
H9 H12 2.5927 no .
H9 H13 3.0456 no .
H9 H14 2.9593 no .
H9 H15 2.5570 no .
H9 H16 3.5869 no .
H10 H14 2.4372 no .
H10 H15 2.9358 no .
H10 H16 3.5157 no .
H11 H14 3.5162 no .
H11 H15 2.9227 no .
H11 H16 2.4415 no .
H12 H14 3.5742 no .
H12 H15 2.5368 no .
H12 H16 2.9592 no .
H13 H15 3.5712 no .
H13 H16 3.5200 no .
H14 H18 3.5083 no .
F1 H8 3.3894 no 2_556
F1 H9 2.9743 no 2_556
F1 H18 2.5411 no 4_555
F2 H1 3.1406 no 2_556
F2 H8 3.2507 no 2_556
F2 H13 3.3359 no 2_556
F3 H19 2.8489 no 4_455
F4 H1 3.1404 no 4_454
F4 H5 3.4049 no 1_455
F4 H13 2.6860 no 4_454
F4 H17 2.8464 no 3_566
F5 H11 3.2767 no 4_454
F5 H13 3.0445 no 4_454
F6 H5 3.3865 no 1_455
F7 H4 3.2196 no 3_666
F7 H5 3.0233 no 3_666
F8 H1 3.1429 no 4_454
F8 H2 2.6276 no 4_454
F8 H19 3.3033 no 2_555
F9 H4 3.5226 no 3_666
F9 H5 2.7061 no 3_666
F9 H19 3.2430 no 2_555
F10 H6 3.0709 no 2_545
F10 H7 2.9943 no 2_545
F11 H3 3.5399 no 4_454
F11 H6 2.7403 no 2_545
F12 H6 2.9091 no 2_545
F12 H9 2.7707 no 3_556
F12 H12 2.6228 no 3_556
F12 H15 2.8856 no 3_556
F13 H11 3.0459 no 4_554
F13 H12 3.5966 no 4_554
F13 H15 3.2427 no 4_554
F13 H16 2.6903 no 4_554
F14 H3 2.5753 no 4_454
F14 H4 2.6213 no 4_454
F15 H11 3.4762 no 4_554
F15 H12 3.0526 no 4_554
F15 H15 2.9491 no 4_554
F15 H16 3.4341 no 4_554
F16 H1 3.1948 no 3_656
F16 H8 2.5198 no 3_656
F16 H10 3.4433 no 3_656
F17 H1 3.5261 no 3_656
F17 H2 3.4085 no 3_656
F19 H6 3.5142 no 2_545
F19 H7 3.2613 no 2_545
F20 H3 3.2199 no 4_454
F20 H4 3.2569 no 4_454
F20 H6 2.7670 no 2_545
F20 H7 3.3943 no 2_545
O3 H2 2.8480 no 4_454
O4 H2 2.9923 no 4_454
O5 H2 3.5717 no 4_454
O5 H3 2.9766 no 4_454
O6 H2 3.3094 no 4_454
O6 H3 2.8130 no 4_454
C12 H18 3.5890 no 3_556
C14 H14 3.3910 no 3_556
C16 H5 3.1823 no 3_666
C17 H2 3.3961 no 4_454
C17 H5 3.2903 no 3_666
C19 H2 3.4720 no 4_454
C19 H5 3.1235 no 3_666
C20 H2 3.2928 no 4_454
C21 H9 3.4020 no 3_556
C22 H3 3.2818 no 4_454
C23 H13 3.3782 no 4_454
C24 H6 3.1947 no 2_545
C25 H3 3.2913 no 4_454
C28 H3 3.4027 no 4_454
C28 H4 3.4766 no 4_454
C29 H8 3.5104 no 3_656
H1 F2 3.1406 no 2_546
H1 F4 3.1404 no 4_555
H1 F8 3.1429 no 4_555
H1 F16 3.1948 no 3_656
H1 F17 3.5261 no 3_656
H2 F8 2.6276 no 4_555
H2 F17 3.4085 no 3_656
H2 O3 2.8480 no 4_555
H2 O4 2.9923 no 4_555
H2 O5 3.5717 no 4_555
H2 O6 3.3094 no 4_555
H2 C17 3.3961 no 4_555
H2 C19 3.4720 no 4_555
H2 C20 3.2928 no 4_555
H3 F11 3.5399 no 4_555
H3 F14 2.5753 no 4_555
H3 F20 3.2199 no 4_555
H3 O5 2.9766 no 4_555
H3 O6 2.8130 no 4_555
H3 C22 3.2818 no 4_555
H3 C25 3.2913 no 4_555
H3 C28 3.4027 no 4_555
H4 F7 3.2196 no 3_666
H4 F9 3.5226 no 3_666
H4 F14 2.6213 no 4_555
H4 F20 3.2569 no 4_555
H4 C28 3.4766 no 4_555
H5 F4 3.4049 no 1_655
H5 F6 3.3865 no 1_655
H5 F7 3.0233 no 3_666
H5 F9 2.7061 no 3_666
H5 C16 3.1823 no 3_666
H5 C17 3.2903 no 3_666
H5 C19 3.1235 no 3_666
H5 H17 2.9328 no 3_666
H6 F10 3.0709 no 2_555
H6 F11 2.7403 no 2_555
H6 F12 2.9091 no 2_555
H6 F19 3.5142 no 2_555
H6 F20 2.7670 no 2_555
H6 C24 3.1947 no 2_555
H6 H12 3.2800 no 4_554
H7 F10 2.9943 no 2_555
H7 F19 3.2613 no 2_555
H7 F20 3.3943 no 2_555
H8 F1 3.3894 no 2_546
H8 F2 3.2507 no 2_546
H8 F16 2.5198 no 3_656
H8 C29 3.5104 no 3_656
H9 F1 2.9743 no 2_546
H9 F12 2.7707 no 3_556
H9 C21 3.4020 no 3_556
H9 H14 3.3921 no 3_556
H9 H18 2.6816 no 3_556
H10 F16 3.4433 no 3_656
H10 H14 3.4635 no 3_556
H10 H15 3.3078 no 3_556
H11 F5 3.2767 no 4_555
H11 F13 3.0459 no 4_455
H11 F15 3.4762 no 4_455
H12 F12 2.6228 no 3_556
H12 F13 3.5966 no 4_455
H12 F15 3.0526 no 4_455
H12 H6 3.2800 no 4_455
H13 F2 3.3359 no 2_546
H13 F4 2.6860 no 4_555
H13 F5 3.0445 no 4_555
H13 C23 3.3782 no 4_555
H14 C14 3.3910 no 3_556
H14 H9 3.3921 no 3_556
H14 H10 3.4635 no 3_556
H14 H14 3.0262 no 3_556
H14 H15 2.8855 no 3_556
H15 F12 2.8856 no 3_556
H15 F13 3.2427 no 4_455
H15 F15 2.9491 no 4_455
H15 H10 3.3078 no 3_556
H15 H14 2.8855 no 3_556
H15 H15 3.5224 no 3_556
H16 F13 2.6903 no 4_455
H16 F15 3.4341 no 4_455
H17 F4 2.8464 no 3_566
H17 H5 2.9328 no 3_666
H17 H17 3.4927 no 3_566
H18 F1 2.5411 no 4_454
H18 C12 3.5890 no 3_556
H18 H9 2.6816 no 3_556
H19 F3 2.8489 no 4_554
H19 F8 3.3033 no 2_545
H19 F9 3.2430 no 2_545

loop_
_geom_torsion_atom_site_label_1
_geom_torsion_atom_site_label_2
_geom_torsion_atom_site_label_3
_geom_torsion_atom_site_label_4
_geom_torsion
_geom_torsion_publ_flag
O1 Y1 O2 C15 -137.8(3) no
O2 Y1 O1 N1 -60.8(3) no
O1 Y1 O3 C17 28.9(4) no
O3 Y1 O1 N1 -103.4(3) no
O1 Y1 O4 C20 -56.3(3) no
O4 Y1 O1 N1 -134.9(3) no
O1 Y1 O5 C22 58.1(3) no
O5 Y1 O1 N1 151.2(3) no
O1 Y1 O6 C25 -64.3(3) no
O6 Y1 O1 N1 123.8(3) no
O1 Y1 O7 C27 167.6(3) no
O7 Y1 O1 N1 76.4(3) no
O1 Y1 N2 C1 -3.4(2) no
O1 Y1 N2 C5 172.3(3) no
N2 Y1 O1 N1 10.1(2) no
O1 Y1 N3 C6 14.2(4) no
O1 Y1 N3 C10 178.9(2) no
N3 Y1 O1 N1 9.6(3) no
O2 Y1 O3 C17 -14.5(3) no
O3 Y1 O2 C15 14.6(3) no
O2 Y1 O4 C20 -137.1(3) no
O4 Y1 O2 C15 -60.2(3) no
O2 Y1 O5 C22 10.3(4) no
O5 Y1 O2 C15 -91.2(3) no
O2 Y1 O6 C25 123.2(3) no
O6 Y1 O2 C15 37.3(4) no
O2 Y1 O7 C27 -129.6(3) no
O7 Y1 O2 C15 157.6(3) no
O2 Y1 N2 C1 82.7(3) no
O2 Y1 N2 C5 -101.6(3) no
N2 Y1 O2 C15 156.4(3) no
O2 Y1 N3 C6 81.7(3) no
O2 Y1 N3 C10 -113.6(3) no
N3 Y1 O2 C15 92.0(3) no
O3 Y1 O4 C20 145.0(3) no
O4 Y1 O3 C17 61.2(3) no
O3 Y1 O5 C22 -78.6(3) no
O5 Y1 O3 C17 118.8(3) no
O3 Y1 O6 C25 145.9(3) no
O6 Y1 O3 C17 179.6(3) no
O3 Y1 O7 C27 -12.6(4) no
O7 Y1 O3 C17 -150.7(3) no
O3 Y1 N2 C1 129.2(2) no
O3 Y1 N2 C5 -55.1(3) no
N2 Y1 O3 C17 -58.9(3) no
O3 Y1 N3 C6 155.8(3) no
O3 Y1 N3 C10 -39.5(3) no
N3 Y1 O3 C17 -101.2(3) no
O4 Y1 O5 C22 -20.8(3) no
O5 Y1 O4 C20 20.6(3) no
O4 Y1 O6 C25 -152.6(3) no
O6 Y1 O4 C20 82.4(3) no
O4 Y1 O7 C27 116.0(3) no
O7 Y1 O4 C20 -2.7(4) no
O4 Y1 N2 C1 39.0(3) no
O4 Y1 N2 C5 -145.3(2) no
N2 Y1 O4 C20 -94.9(3) no
O4 Y1 N3 C6 128.0(3) no
O4 Y1 N3 C10 -67.3(4) no
N3 Y1 O4 C20 173.7(3) no
O5 Y1 O6 C25 -91.8(3) no
O6 Y1 O5 C22 -139.7(3) no
O5 Y1 O7 C27 93.1(3) no
O7 Y1 O5 C22 143.9(3) no
O5 Y1 N2 C1 -48.3(3) no
O5 Y1 N2 C5 127.4(3) no
N2 Y1 O5 C22 99.2(3) no
O5 Y1 N3 C6 -94.8(3) no
O5 Y1 N3 C10 69.9(3) no
N3 Y1 O5 C22 -174.7(2) no
O6 Y1 O7 C27 17.1(3) no
O7 Y1 O6 C25 -14.5(3) no
O6 Y1 N2 C1 -137.8(2) no
O6 Y1 N2 C5 37.9(3) no
N2 Y1 O6 C25 24.6(3) no
O6 Y1 N3 C6 -129.0(3) no
O6 Y1 N3 C10 35.7(3) no
N3 Y1 O6 C25 66.4(3) no
O7 Y1 N2 C1 -96.3(3) no
O7 Y1 N2 C5 79.4(3) no
N2 Y1 O7 C27 -128.3(3) no
O7 Y1 N3 C6 -54.4(3) no
O7 Y1 N3 C10 110.3(3) no
N3 Y1 O7 C27 -61.7(3) no
N2 Y1 N3 C6 13.7(3) no
N2 Y1 N3 C10 178.4(3) no
N3 Y1 N2 C1 176.1(3) no
N3 Y1 N2 C5 -8.2(2) no
Y1 O1 N1 C1 -15.4(5) no
Y1 O1 N1 C11 164.23(18) no
Y1 O2 C15 C16 -11.8(7) no
Y1 O2 C15 C18 167.92(19) no
Y1 O3 C17 C16 11.8(7) no
Y1 O3 C17 C19 -169.52(19) no
Y1 O4 C20 C21 -15.1(7) no
Y1 O4 C20 C23 165.1(2) no
Y1 O5 C22 C21 16.3(7) no
Y1 O5 C22 C24 -164.19(19) no
Y1 O6 C25 C26 9.5(7) no
Y1 O6 C25 C28 -168.76(19) no
Y1 O7 C27 C26 -14.5(7) no
Y1 O7 C27 C29 163.8(2) no
O1 N1 C1 N2 10.3(5) no
O1 N1 C1 C2 -167.7(4) no
O1 N1 C11 C12 107.2(4) no
O1 N1 C11 C13 -127.8(4) no
O1 N1 C11 C14 -10.2(5) no
C1 N1 C11 C12 -73.2(5) no
C1 N1 C11 C13 51.8(5) no
C1 N1 C11 C14 169.5(4) no
C11 N1 C1 N2 -169.3(4) no
C11 N1 C1 C2 12.7(7) no
Y1 N2 C1 N1 -2.1(5) no
Y1 N2 C1 C2 175.9(3) no
Y1 N2 C5 C4 -177.1(3) no
Y1 N2 C5 C6 2.9(5) no
C1 N2 C5 C4 -1.4(6) no
C1 N2 C5 C6 178.6(4) no
C5 N2 C1 N1 -177.9(4) no
C5 N2 C1 C2 0.1(6) no
Y1 N3 C6 C5 -17.8(5) no
Y1 N3 C6 C7 161.5(3) no
Y1 N3 C10 C9 -162.9(3) no
C6 N3 C10 C9 2.3(7) no
C10 N3 C6 C5 177.1(4) no
C10 N3 C6 C7 -3.6(6) no
N1 C1 C2 C3 178.7(4) no
N2 C1 C2 C3 1.0(7) no
C1 C2 C3 C4 -0.7(7) no
C2 C3 C4 C5 -0.5(7) no
C3 C4 C5 N2 1.6(7) no
C3 C4 C5 C6 -178.4(4) no
N2 C5 C6 N3 9.6(6) no
N2 C5 C6 C7 -169.7(4) no
C4 C5 C6 N3 -170.4(4) no
C4 C5 C6 C7 10.4(7) no
N3 C6 C7 C8 1.9(7) no
C5 C6 C7 C8 -178.9(4) no
C6 C7 C8 C9 1.3(8) no
C7 C8 C9 C10 -2.6(8) no
C8 C9 C10 N3 0.8(8) no
O2 C15 C16 C17 0.0(7) no
O2 C15 C18 F1 53.8(6) no
O2 C15 C18 F2 178.6(4) no
O2 C15 C18 F3 -63.2(5) no
C16 C15 C18 F1 -126.5(5) no
C16 C15 C18 F2 -1.7(6) no
C16 C15 C18 F3 116.5(5) no
C18 C15 C16 C17 -179.7(4) no
C15 C16 C17 O3 0.1(7) no
C15 C16 C17 C19 -178.5(4) no
O3 C17 C19 F7 -53.4(5) no
O3 C17 C19 F8 65.5(5) no
O3 C17 C19 F9 -173.9(4) no
C16 C17 C19 F7 125.5(5) no
C16 C17 C19 F8 -115.6(5) no
C16 C17 C19 F9 5.0(6) no
O4 C20 C21 C22 -2.8(7) no
O4 C20 C23 F4 52.3(5) no
O4 C20 C23 F5 172.2(4) no
O4 C20 C23 F6 -65.9(5) no
C21 C20 C23 F4 -127.4(4) no
C21 C20 C23 F5 -7.5(6) no
C21 C20 C23 F6 114.4(4) no
C23 C20 C21 C22 177.0(4) no
C20 C21 C22 O5 2.0(7) no
C20 C21 C22 C24 -177.5(4) no
O5 C22 C24 F10 -4.3(7) no
O5 C22 C24 F11 -120.3(5) no
O5 C22 C24 F12 137.8(4) no
O5 C22 C24 F19 40.9(6) no
O5 C22 C24 F20 -71.4(6) no
C21 C22 C24 F10 175.2(4) no
C21 C22 C24 F11 59.2(6) no
C21 C22 C24 F12 -42.6(6) no
C21 C22 C24 F19 -139.6(4) no
C21 C22 C24 F20 108.1(6) no
O6 C25 C26 C27 2.9(8) no
O6 C25 C28 F13 -170.9(4) no
O6 C25 C28 F14 -50.4(6) no
O6 C25 C28 F15 74.7(6) no
C26 C25 C28 F13 10.7(6) no
C26 C25 C28 F14 131.2(5) no
C26 C25 C28 F15 -103.8(6) no
C28 C25 C26 C27 -178.9(4) no
C25 C26 C27 O7 -0.4(8) no
C25 C26 C27 C29 -178.6(4) no
O7 C27 C29 F16 -178.6(5) no
O7 C27 C29 F17 61.4(6) no
O7 C27 C29 F18 -59.9(7) no
C26 C27 C29 F16 -0.2(8) no
C26 C27 C29 F17 -120.2(6) no
C26 C27 C29 F18 118.5(6) no
